data_7002688
loop_
_publ_author_name
'Inosako, Masayuki'
'Kunishita, Atsushi'
'Kubo, Minoru'
'Ogura, Takashi'
'Sugimoto, Hideki'
'Itoh, Shinobu'

_publ_section_title
;
 (\m-\h2:\h2-Disulfido)dinickel(II) complexes supported by 6-methyl-TPA
 ligands
;
_journal_issue 43
_journal_name_full 'Dalton Transactions'
_journal_page_first 9410
_journal_page_last 9417
_journal_paper_doi 10.1039/b910237j
_journal_year 2009
_chemical_formula_moiety 'C44 H56 Cl2 N8 Ni2 O10 S2 '
_chemical_formula_sum 'C44 H56 Cl2 N8 Ni2 O10 S2'
_chemical_formula_weight 1109.40
_space_group_IT_number 14
_symmetry_cell_setting monoclinic
_symmetry_Int_Tables_number 14
_symmetry_space_group_name_Hall '-P 2yn'
_symmetry_space_group_name_H-M 'P 1 21/n 1'
_cell_angle_alpha 90.0000
_cell_angle_beta 106.50(3)
_cell_angle_gamma 90.0000
_cell_formula_units_Z 4
_cell_length_a 12.324(10)
_cell_length_b 26.730(14)
_cell_length_c 16.879(12)
_cell_measurement_reflns_used 26469
_cell_measurement_temperature 153.1
_cell_measurement_theta_max 27.5
_cell_measurement_theta_min 3.0
_cell_volume 5331(6)
_computing_cell_refinement PROCESS-AUTO
_computing_data_collection PROCESS-AUTO
_computing_data_reduction CrystalStructure
_computing_publication_material 'CrystalStructure 3.8'
_computing_structure_refinement CRYSTALS
_computing_structure_solution SIR92
_diffrn_detector_area_resol_mean 10.00
_diffrn_measured_fraction_theta_full 0.985
_diffrn_measured_fraction_theta_max 0.985
_diffrn_measurement_device_type 'Rigaku RAXIS-RAPID'
_diffrn_measurement_method \w
_diffrn_radiation_type 'Mo K\a'
_diffrn_radiation_wavelength 0.71075
_diffrn_reflns_av_R_equivalents 0.069
_diffrn_reflns_limit_h_max 15
_diffrn_reflns_limit_h_min -15
_diffrn_reflns_limit_k_max 34
_diffrn_reflns_limit_k_min -33
_diffrn_reflns_limit_l_max 21
_diffrn_reflns_limit_l_min -21
_diffrn_reflns_number 49401
_diffrn_reflns_theta_full 27.47
_diffrn_reflns_theta_max 27.47
_exptl_absorpt_coefficient_mu 0.944
_exptl_absorpt_correction_T_max 0.828
_exptl_absorpt_correction_T_min 0.828
_exptl_absorpt_correction_type none
_exptl_crystal_colour brown
_exptl_crystal_density_diffrn 1.382
_exptl_crystal_density_method 'not measured'
_exptl_crystal_description block
_exptl_crystal_F_000 2312.00
_exptl_crystal_size_max 0.30
_exptl_crystal_size_mid 0.30
_exptl_crystal_size_min 0.20
_refine_diff_density_max 0.94
_refine_diff_density_min -0.84
_refine_ls_extinction_method none
_refine_ls_goodness_of_fit_ref 1.028
_refine_ls_hydrogen_treatment refall
_refine_ls_number_parameters 655
_refine_ls_number_reflns 8759
_refine_ls_R_factor_gt 0.0515
_refine_ls_shift/su_max 0.0128
_refine_ls_structure_factor_coef F
_refine_ls_weighting_details 'w = 1/[0.0001Fo^2^ + 1.0000\s(Fo^2^)]'
_refine_ls_weighting_scheme calc
_refine_ls_wR_factor_ref 0.0540
_reflns_number_gt 4013
_reflns_number_total 12015
_reflns_threshold_expression F^2^>2.0\s(F^2^)
_cod_data_source_file b910237j.txt
_cod_data_source_block '_2_2'
_cod_original_formula_sum 'C44 H56 Cl2 N8 Ni2 O10 S2 '
_cod_database_code 7002688

loop_
_symmetry_equiv_pos_site_id
_symmetry_equiv_pos_as_xyz
1 +X,+Y,+Z
2 1/2-X,1/2+Y,1/2-Z
3 -X,-Y,-Z
4 1/2+X,1/2-Y,1/2+Z

loop_
_atom_site_label
_atom_site_type_symbol
_atom_site_fract_x
_atom_site_fract_y
_atom_site_fract_z
_atom_site_U_iso_or_equiv
_atom_site_adp_type
_atom_site_occupancy
_atom_site_symmetry_multiplicity
_atom_site_calc_flag
_atom_site_refinement_flags
_atom_site_disorder_assembly
_atom_site_disorder_group
Ni(1) Ni 0.24998(6) 0.06253(2) 0.27979(4) 0.0308(2) Uani 1.00 1 d . . .
Ni(2) Ni 0.10067(6) 0.14315(2) 0.42452(5) 0.0337(2) Uani 1.00 1 d . . .
Cl(1) Cl 0.68620(15) 0.06980(7) 0.15682(11) 0.0558(5) Uani 1.00 1 d . . .
Cl(2) Cl 0.59473(19) 0.19437(8) 0.47286(17) 0.0815(8) Uani 1.00 1 d . . .
S(1) S 0.12973(12) 0.06482(5) 0.36411(9) 0.0372(4) Uani 1.00 1 d . . .
S(2) S 0.26613(12) 0.11645(5) 0.39622(9) 0.0352(4) Uani 1.00 1 d . . .
O(1) O 0.7944(4) 0.0789(2) 0.1547(3) 0.145(2) Uani 1.00 1 d . . .
O(2) O 0.6153(3) 0.0546(2) 0.0804(3) 0.101(2) Uani 1.00 1 d . . .
O(3) O 0.6848(4) 0.03727(19) 0.2224(3) 0.105(2) Uani 1.00 1 d . . .
O(4) O 0.6379(4) 0.11517(17) 0.1783(3) 0.089(2) Uani 1.00 1 d . . .
O(5) O 0.4884(4) 0.2028(2) 0.4054(4) 0.127(2) Uani 1.00 1 d . . .
O(6) O 0.6669(4) 0.23381(18) 0.4679(4) 0.127(2) Uani 1.00 1 d . . .
O(7) O 0.6441(3) 0.14720(16) 0.4586(3) 0.0777(17) Uani 1.00 1 d . . .
O(8) O 0.5650(6) 0.1930(2) 0.5468(4) 0.160(3) Uani 1.00 1 d . . .
O(9) O 0.4113(8) 0.1133(2) -0.1480(4) 0.143(3) Uani 1.00 1 d . . .
O(10) O 0.1208(9) 0.8366(3) 0.1861(7) 0.118(3) Uiso 0.50 1 d P . .
O(11) O 0.5695(14) 0.3039(6) 0.2138(11) 0.218(7) Uiso 0.50 1 d P . .
N(1) N 0.3791(3) 0.08760(17) 0.2357(3) 0.0417(16) Uani 1.00 1 d . . .
N(2) N 0.3897(4) 0.01718(19) 0.3484(2) 0.0462(17) Uani 1.00 1 d . . .
N(3) N 0.2127(3) 0.01354(15) 0.1784(2) 0.0328(14) Uani 1.00 1 d . . .
N(4) N 0.1584(4) 0.11320(17) 0.1910(2) 0.0417(16) Uani 1.00 1 d . . .
N(5) N -0.0638(3) 0.13732(19) 0.4283(3) 0.0485(17) Uani 1.00 1 d . . .
N(6) N 0.1214(4) 0.10556(15) 0.5388(3) 0.0386(16) Uani 1.00 1 d . . .
N(7) N 0.0961(4) 0.21285(16) 0.4779(2) 0.0373(15) Uani 1.00 1 d . . .
N(8) N 0.0228(6) 0.1817(2) 0.3153(3) 0.062(2) Uani 1.00 1 d . . .
C(1) C 0.3938(6) -0.0270(2) 0.3864(4) 0.053(2) Uani 1.00 1 d . . .
C(2) C 0.2818(4) -0.0538(2) 0.3776(4) 0.058(2) Uani 1.00 1 d . . .
C(3) C 0.4942(5) -0.0496(2) 0.4306(3) 0.049(2) Uani 1.00 1 d . . .
C(4) C 0.5932(6) -0.0255(2) 0.4368(3) 0.059(2) Uani 1.00 1 d . . .
C(5) C 0.5905(5) 0.0216(2) 0.3954(4) 0.059(2) Uani 1.00 1 d . . .
C(6) C 0.4888(5) 0.0413(2) 0.3511(3) 0.0352(19) Uani 1.00 1 d . . .
C(7) C 0.4795(4) 0.0895(2) 0.3067(3) 0.051(2) Uani 1.00 1 d . . .
C(8) C 0.1214(4) -0.0157(2) 0.1475(3) 0.0340(18) Uani 1.00 1 d . . .
C(9) C 0.0371(4) -0.0216(2) 0.1938(3) 0.048(2) Uani 1.00 1 d . . .
C(10) C 0.1045(5) -0.0387(2) 0.0697(4) 0.054(2) Uani 1.00 1 d . . .
C(11) C 0.1821(5) -0.0308(2) 0.0257(4) 0.058(2) Uani 1.00 1 d . . .
C(12) C 0.2744(5) -0.0017(2) 0.0575(4) 0.050(2) Uani 1.00 1 d . . .
C(13) C 0.2867(5) 0.0204(2) 0.1351(3) 0.041(2) Uani 1.00 1 d . . .
C(14) C 0.3936(4) 0.0521(2) 0.1713(3) 0.047(2) Uani 1.00 1 d . . .
C(15) C 0.0443(5) 0.1143(2) 0.1550(4) 0.046(2) Uani 1.00 1 d . . .
C(16) C -0.0064(5) 0.1430(2) 0.0862(4) 0.055(2) Uani 1.00 1 d . . .
C(17) C 0.0610(6) 0.1697(2) 0.0494(4) 0.067(2) Uani 1.00 1 d . . .
C(18) C 0.1746(6) 0.1698(2) 0.0853(4) 0.056(2) Uani 1.00 1 d . . .
C(19) C 0.2207(5) 0.1397(2) 0.1555(4) 0.048(2) Uani 1.00 1 d . . .
C(20) C 0.3448(4) 0.1394(2) 0.2005(3) 0.047(2) Uani 1.00 1 d . . .
C(21) C 0.2133(5) 0.1004(2) 0.6045(4) 0.045(2) Uani 1.00 1 d . . .
C(22) C 0.3062(5) 0.1353(2) 0.6142(4) 0.076(2) Uani 1.00 1 d . . .
C(23) C 0.2185(6) 0.0667(2) 0.6664(4) 0.061(2) Uani 1.00 1 d . . .
C(24) C 0.1228(8) 0.0367(3) 0.6614(5) 0.086(3) Uani 1.00 1 d . . .
C(25) C 0.0271(6) 0.0426(2) 0.5991(5) 0.063(2) Uani 1.00 1 d . . .
C(26) C 0.0296(5) 0.0780(2) 0.5382(4) 0.047(2) Uani 1.00 1 d . . .
C(27) C -0.0716(5) 0.0872(2) 0.4666(4) 0.053(2) Uani 1.00 1 d . . .
C(28) C 0.1692(5) 0.2515(2) 0.4895(3) 0.044(2) Uani 1.00 1 d . . .
C(29) C 0.2805(5) 0.2435(2) 0.4707(4) 0.075(2) Uani 1.00 1 d . . .
C(30) C 0.1444(6) 0.2977(2) 0.5156(4) 0.072(2) Uani 1.00 1 d . . .
C(31) C 0.0407(7) 0.3061(2) 0.5264(4) 0.082(3) Uani 1.00 1 d . . .
C(32) C -0.0347(6) 0.2662(2) 0.5132(4) 0.072(2) Uani 1.00 1 d . . .
C(33) C -0.0039(5) 0.2207(2) 0.4905(3) 0.046(2) Uani 1.00 1 d . . .
C(34) C -0.0832(5) 0.1790(2) 0.4823(4) 0.062(2) Uani 1.00 1 d . . .
C(35) C 0.0731(8) 0.2142(2) 0.2733(4) 0.100(3) Uani 1.00 1 d . . .
C(36) C 0.0021(12) 0.2438(2) 0.2104(5) 0.133(4) Uani 1.00 1 d . . .
C(37) C -0.1074(11) 0.2381(5) 0.2038(8) 0.145(5) Uiso 1.00 1 d . . .
C(38) C -0.1661(9) 0.2076(3) 0.2384(6) 0.139(4) Uani 1.00 1 d . . .
C(39) C -0.0896(9) 0.1796(2) 0.2962(5) 0.077(3) Uani 1.00 1 d . . .
C(40) C -0.1360(5) 0.1420(3) 0.3432(5) 0.086(2) Uani 1.00 1 d . . .
C(41) C 0.5752(11) 0.1084(5) -0.1921(7) 0.199(7) Uani 1.00 1 d . . .
C(42) C 0.5103(11) 0.0893(4) -0.1435(8) 0.137(5) Uani 1.00 1 d . . .
C(43) C 0.3424(11) 0.0936(3) -0.0935(6) 0.119(4) Uani 1.00 1 d . . .
C(44) C 0.2278(17) 0.1338(7) -0.1259(14) 0.125(7) Uiso 0.50 1 d P . .
C(45) C 0.266(2) 0.1097(9) -0.0813(16) 0.120(9) Uiso 0.50 1 d P . .
H(1) H 0.2513 -0.0434 0.4206 0.074 Uiso 1.00 1 c R . .
H(2) H 0.2945 -0.0889 0.3814 0.074 Uiso 1.00 1 c R . .
H(3) H 0.2301 -0.0460 0.3256 0.074 Uiso 1.00 1 c R . .
H(4) H 0.4942 -0.0815 0.4555 0.057 Uiso 1.00 1 c R . .
H(5) H 0.6630 -0.0389 0.4695 0.072 Uiso 1.00 1 c R . .
H(6) H 0.6590 0.0384 0.3969 0.073 Uiso 1.00 1 c R . .
H(7) H 0.5447 0.0945 0.2882 0.063 Uiso 1.00 1 c R . .
H(8) H 0.4737 0.1159 0.3429 0.063 Uiso 1.00 1 c R . .
H(9) H 0.0574 -0.0499 0.2290 0.060 Uiso 1.00 1 c R . .
H(10) H -0.0358 -0.0268 0.1563 0.059 Uiso 1.00 1 c R . .
H(11) H 0.0357 0.0073 0.2262 0.060 Uiso 1.00 1 c R . .
H(12) H 0.0413 -0.0600 0.0483 0.066 Uiso 1.00 1 c R . .
H(13) H 0.1701 -0.0452 -0.0276 0.072 Uiso 1.00 1 c R . .
H(14) H 0.3285 0.0038 0.0280 0.064 Uiso 1.00 1 c R . .
H(15) H 0.4116 0.0699 0.1280 0.058 Uiso 1.00 1 c R . .
H(16) H 0.4541 0.0301 0.1968 0.058 Uiso 1.00 1 c R . .
H(17) H -0.0024 0.0952 0.1798 0.056 Uiso 1.00 1 c R . .
H(18) H -0.0862 0.1429 0.0628 0.063 Uiso 1.00 1 c R . .
H(19) H 0.0283 0.1891 0.0015 0.079 Uiso 1.00 1 c R . .
H(20) H 0.2223 0.1889 0.0615 0.066 Uiso 1.00 1 c R . .
H(21) H 0.3585 0.1628 0.2447 0.058 Uiso 1.00 1 c R . .
H(22) H 0.3874 0.1485 0.1639 0.058 Uiso 1.00 1 c R . .
H(23) H 0.3576 0.1220 0.5870 0.088 Uiso 1.00 1 c R . .
H(24) H 0.3442 0.1400 0.6711 0.088 Uiso 1.00 1 c R . .
H(25) H 0.2779 0.1664 0.5900 0.088 Uiso 1.00 1 c R . .
H(26) H 0.2858 0.0626 0.7104 0.074 Uiso 1.00 1 c R . .
H(27) H 0.1249 0.0124 0.7028 0.115 Uiso 1.00 1 c R . .
H(28) H -0.0394 0.0238 0.5961 0.085 Uiso 1.00 1 c R . .
H(29) H -0.1374 0.0864 0.4853 0.066 Uiso 1.00 1 c R . .
H(30) H -0.0766 0.0619 0.4263 0.066 Uiso 1.00 1 c R . .
H(31) H 0.3348 0.2314 0.5188 0.092 Uiso 1.00 1 c R . .
H(32) H 0.3066 0.2740 0.4536 0.092 Uiso 1.00 1 c R . .
H(33) H 0.2700 0.2195 0.4277 0.092 Uiso 1.00 1 c R . .
H(34) H 0.1979 0.3242 0.5251 0.085 Uiso 1.00 1 c R . .
H(35) H 0.0212 0.3379 0.5432 0.099 Uiso 1.00 1 c R . .
H(36) H -0.1077 0.2707 0.5205 0.085 Uiso 1.00 1 c R . .
H(37) H -0.1586 0.1905 0.4599 0.075 Uiso 1.00 1 c R . .
H(38) H -0.0746 0.1656 0.5359 0.075 Uiso 1.00 1 c R . .
H(39) H 0.1532 0.2164 0.2856 0.118 Uiso 1.00 1 c R . .
H(40) H 0.0326 0.2658 0.1780 0.163 Uiso 1.00 1 c R . .
H(41) H -0.1534 0.2615 0.1666 0.175 Uiso 1.00 1 c R . .
H(42) H -0.2463 0.2057 0.2240 0.148 Uiso 1.00 1 c R . .
H(43) H -0.1398 0.1102 0.3175 0.094 Uiso 1.00 1 c R . .
H(44) H -0.2096 0.1517 0.3448 0.094 Uiso 1.00 1 c R . .
H(45) H 0.5527 0.0950 -0.2465 0.222 Uiso 1.00 1 c R . .
H(46) H 0.6512 0.0990 -0.1656 0.222 Uiso 1.00 1 c R . .
H(47) H 0.5697 0.1439 -0.1948 0.221 Uiso 1.00 1 c R . .
H(48) H 0.5554 0.0871 -0.0877 0.149 Uiso 1.00 1 c R . .
H(49) H 0.4887 0.0566 -0.1642 0.149 Uiso 1.00 1 c R . .

loop_
_atom_site_aniso_label
_atom_site_aniso_U_11
_atom_site_aniso_U_22
_atom_site_aniso_U_33
_atom_site_aniso_U_12
_atom_site_aniso_U_13
_atom_site_aniso_U_23
Ni(1) 0.0271(4) 0.0391(4) 0.0297(4) -0.0019(3) 0.0135(3) 0.0013(3)
Ni(2) 0.0310(4) 0.0376(4) 0.0332(4) -0.0004(3) 0.0104(3) -0.0033(3)
Cl(1) 0.0433(11) 0.0844(13) 0.0431(11) -0.0106(10) 0.0176(9) -0.0058(10)
Cl(2) 0.0604(15) 0.0720(14) 0.120(2) -0.0058(12) 0.0385(15) -0.0334(13)
S(1) 0.0385(9) 0.0397(8) 0.0400(9) -0.0066(7) 0.0218(7) -0.0057(7)
S(2) 0.0336(9) 0.0399(8) 0.0353(9) -0.0063(7) 0.0152(7) -0.0027(7)
O(1) 0.057(3) 0.273(7) 0.131(5) -0.069(4) 0.067(3) -0.104(5)
O(2) 0.060(3) 0.180(5) 0.057(3) -0.016(3) 0.008(2) -0.051(3)
O(3) 0.119(4) 0.114(4) 0.087(4) 0.036(3) 0.037(3) 0.042(3)
O(4) 0.098(4) 0.079(3) 0.105(4) 0.013(3) 0.054(3) -0.006(3)
O(5) 0.070(4) 0.126(4) 0.172(6) 0.031(3) 0.016(4) 0.011(4)
O(6) 0.068(3) 0.071(3) 0.258(8) -0.024(3) 0.074(4) -0.060(4)
O(7) 0.058(3) 0.068(3) 0.102(4) 0.009(2) 0.015(2) -0.024(2)
O(8) 0.214(8) 0.181(6) 0.103(5) 0.035(5) 0.074(5) -0.051(4)
O(9) 0.170(7) 0.129(5) 0.102(5) -0.010(5) -0.008(5) -0.004(4)
N(1) 0.036(3) 0.057(3) 0.039(3) -0.003(2) 0.021(2) 0.001(2)
N(2) 0.058(3) 0.058(3) 0.027(3) 0.005(2) 0.018(2) 0.004(2)
N(3) 0.033(3) 0.040(2) 0.028(2) -0.001(2) 0.013(2) 0.002(2)
N(4) 0.042(3) 0.053(3) 0.035(3) -0.004(2) 0.018(2) -0.005(2)
N(5) 0.025(3) 0.062(3) 0.056(3) 0.003(2) 0.008(2) -0.015(3)
N(6) 0.031(3) 0.041(2) 0.048(3) -0.009(2) 0.019(2) -0.007(2)
N(7) 0.031(3) 0.041(2) 0.040(3) -0.002(2) 0.010(2) -0.003(2)
N(8) 0.083(5) 0.053(3) 0.036(3) 0.006(3) -0.004(3) -0.005(3)
C(1) 0.071(5) 0.058(4) 0.036(4) 0.002(4) 0.025(4) -0.005(3)
C(2) 0.054(4) 0.060(4) 0.070(5) -0.012(3) 0.032(3) 0.009(3)
C(3) 0.026(3) 0.075(4) 0.040(4) 0.019(3) 0.001(3) -0.004(3)
C(4) 0.067(5) 0.077(5) 0.036(4) 0.026(4) 0.019(4) 0.011(3)
C(5) 0.036(4) 0.095(5) 0.050(4) -0.005(3) 0.020(3) -0.019(4)
C(6) 0.020(3) 0.055(3) 0.032(3) 0.002(3) 0.010(3) -0.001(3)
C(7) 0.036(4) 0.079(4) 0.041(4) -0.000(3) 0.016(3) 0.004(3)
C(8) 0.031(3) 0.045(3) 0.029(3) -0.003(2) 0.014(3) -0.004(3)
C(9) 0.047(4) 0.055(3) 0.046(4) -0.011(3) 0.022(3) -0.010(3)
C(10) 0.048(4) 0.066(4) 0.052(4) -0.017(3) 0.018(3) -0.024(3)
C(11) 0.065(5) 0.077(4) 0.038(4) -0.012(4) 0.023(4) -0.028(3)
C(12) 0.054(4) 0.068(4) 0.037(4) -0.010(3) 0.028(3) -0.011(3)
C(13) 0.035(3) 0.055(3) 0.036(4) -0.001(3) 0.013(3) 0.003(3)
C(14) 0.035(3) 0.069(4) 0.041(4) -0.007(3) 0.016(3) -0.009(3)
C(15) 0.036(4) 0.052(3) 0.052(4) -0.006(3) 0.016(3) -0.009(3)
C(16) 0.050(4) 0.065(4) 0.043(4) 0.001(3) 0.002(3) 0.009(3)
C(17) 0.071(5) 0.074(4) 0.051(5) -0.000(4) 0.012(4) 0.025(4)
C(18) 0.055(5) 0.065(4) 0.045(4) -0.000(3) 0.012(4) 0.026(3)
C(19) 0.050(4) 0.048(3) 0.054(4) -0.010(3) 0.024(3) -0.006(3)
C(20) 0.041(4) 0.057(4) 0.047(4) -0.011(3) 0.020(3) 0.011(3)
C(21) 0.050(4) 0.044(3) 0.041(4) -0.003(3) 0.013(3) 0.005(3)
C(22) 0.074(5) 0.085(5) 0.060(5) 0.007(4) 0.005(4) 0.001(4)
C(23) 0.069(5) 0.066(4) 0.049(4) 0.025(4) 0.021(4) 0.014(4)
C(24) 0.112(7) 0.095(6) 0.080(6) 0.048(6) 0.074(6) 0.036(5)
C(25) 0.069(5) 0.048(4) 0.095(6) 0.004(3) 0.062(5) 0.014(4)
C(26) 0.047(4) 0.053(4) 0.053(4) 0.001(3) 0.031(3) -0.011(3)
C(27) 0.040(4) 0.056(4) 0.070(5) -0.015(3) 0.027(4) -0.016(3)
C(28) 0.039(4) 0.049(4) 0.045(4) 0.007(3) 0.013(3) -0.012(3)
C(29) 0.072(5) 0.068(4) 0.090(6) -0.030(4) 0.028(5) -0.025(4)
C(30) 0.064(5) 0.060(4) 0.089(6) -0.002(4) 0.020(4) -0.025(4)
C(31) 0.069(6) 0.075(5) 0.105(7) 0.009(4) 0.028(5) -0.044(4)
C(32) 0.048(5) 0.076(5) 0.090(6) 0.002(4) 0.017(4) -0.025(4)
C(33) 0.035(4) 0.044(3) 0.058(4) 0.007(3) 0.010(3) -0.021(3)
C(34) 0.032(4) 0.062(4) 0.095(6) 0.002(3) 0.023(4) -0.036(4)
C(35) 0.224(12) 0.042(4) 0.028(4) 0.004(5) 0.028(6) -0.009(3)
C(36) 0.304(15) 0.055(5) 0.049(6) -0.022(7) 0.064(8) 0.014(4)
C(38) 0.113(9) 0.128(8) 0.130(9) -0.007(7) -0.039(7) 0.021(7)
C(39) 0.104(7) 0.051(4) 0.048(5) 0.017(5) -0.023(5) 0.006(4)
C(40) 0.038(4) 0.102(6) 0.094(6) 0.033(4) -0.021(4) -0.031(5)
C(41) 0.192(15) 0.246(15) 0.116(11) 0.089(12) -0.028(10) 0.034(10)
C(42) 0.110(10) 0.123(9) 0.141(12) 0.056(8) -0.023(8) -0.020(8)
C(43) 0.148(11) 0.136(8) 0.081(7) -0.043(8) 0.043(8) -0.002(6)

loop_
_atom_type_symbol
_atom_type_description
_atom_type_scat_dispersion_real
_atom_type_scat_dispersion_imag
_atom_type_scat_source
C C 0.003 0.002
;
International Tables for Crystallography
(1992, Vol. C, Tables 4.2.6.8 and 6.1.1.4)
;
H H 0.000 0.000
;
International Tables for Crystallography
(1992, Vol. C, Table 6.1.1.4)
;
N N 0.006 0.003
;
International Tables for Crystallography
(1992, Vol. C, Tables 4.2.6.8 and 6.1.1.4)
;
O O 0.011 0.006
;
International Tables for Crystallography
(1992, Vol. C, Tables 4.2.6.8 and 6.1.1.4)
;
Cl Cl 0.148 0.159
;
International Tables for Crystallography
(1992, Vol. C, Tables 4.2.6.8 and 6.1.1.4)
;
S S 0.125 0.123
;
International Tables for Crystallography
(1992, Vol. C, Tables 4.2.6.8 and 6.1.1.4)
;
Ni Ni 0.339 1.112
;
International Tables for Crystallography
(1992, Vol. C, Tables 4.2.6.8 and 6.1.1.4)
;

loop_
_geom_angle_atom_site_label_1
_geom_angle_atom_site_label_2
_geom_angle_atom_site_label_3
_geom_angle
_geom_angle_publ_flag
_geom_angle_site_symmetry_1
_geom_angle_site_symmetry_2
_geom_angle_site_symmetry_3
S(1) Ni(1) S(2) 53.33(5) yes . . .
S(1) Ni(1) N(1) 155.08(14) yes . . .
S(1) Ni(1) N(2) 103.68(15) yes . . .
S(1) Ni(1) N(3) 119.00(14) yes . . .
S(1) Ni(1) N(4) 96.52(16) yes . . .
S(2) Ni(1) N(1) 102.02(14) yes . . .
S(2) Ni(1) N(2) 91.73(13) yes . . .
S(2) Ni(1) N(3) 172.04(14) yes . . .
S(2) Ni(1) N(4) 95.76(13) yes . . .
N(1) Ni(1) N(2) 78.15(19) yes . . .
N(1) Ni(1) N(3) 85.46(19) yes . . .
N(1) Ni(1) N(4) 81.09(19) yes . . .
N(2) Ni(1) N(3) 92.48(17) yes . . .
N(2) Ni(1) N(4) 159.0(2) yes . . .
N(3) Ni(1) N(4) 82.61(16) yes . . .
S(1) Ni(2) S(2) 53.26(5) yes . . .
S(1) Ni(2) N(5) 102.40(14) yes . . .
S(1) Ni(2) N(6) 88.81(12) yes . . .
S(1) Ni(2) N(7) 172.98(15) yes . . .
S(1) Ni(2) N(8) 98.12(17) yes . . .
S(2) Ni(2) N(5) 155.67(14) yes . . .
S(2) Ni(2) N(6) 98.88(14) yes . . .
S(2) Ni(2) N(7) 119.72(15) yes . . .
S(2) Ni(2) N(8) 100.3(2) yes . . .
N(5) Ni(2) N(6) 78.5(2) yes . . .
N(5) Ni(2) N(7) 84.6(2) yes . . .
N(5) Ni(2) N(8) 81.6(2) yes . . .
N(6) Ni(2) N(7) 92.35(18) yes . . .
N(6) Ni(2) N(8) 160.0(2) yes . . .
N(7) Ni(2) N(8) 83.1(2) yes . . .
O(1) Cl(1) O(2) 112.7(3) yes . . .
O(1) Cl(1) O(3) 111.1(3) yes . . .
O(1) Cl(1) O(4) 109.5(3) yes . . .
O(2) Cl(1) O(3) 113.7(3) yes . . .
O(2) Cl(1) O(4) 106.4(3) yes . . .
O(3) Cl(1) O(4) 102.9(3) yes . . .
O(5) Cl(2) O(6) 106.1(3) yes . . .
O(5) Cl(2) O(7) 108.9(3) yes . . .
O(5) Cl(2) O(8) 106.8(4) yes . . .
O(6) Cl(2) O(7) 110.0(3) yes . . .
O(6) Cl(2) O(8) 113.9(4) yes . . .
O(7) Cl(2) O(8) 110.8(3) yes . . .
Ni(1) S(1) Ni(2) 118.70(6) yes . . .
Ni(1) S(1) S(2) 65.03(6) yes . . .
Ni(2) S(1) S(2) 61.79(5) yes . . .
Ni(1) S(2) Ni(2) 118.51(5) yes . . .
Ni(1) S(2) S(1) 61.64(5) yes . . .
Ni(2) S(2) S(1) 64.95(6) yes . . .
C(42) O(9) C(43) 116.8(8) yes . . .
Ni(1) N(1) C(7) 106.2(4) yes . . .
Ni(1) N(1) C(14) 108.8(3) yes . . .
Ni(1) N(1) C(20) 106.3(3) yes . . .
C(7) N(1) C(14) 111.8(4) yes . . .
C(7) N(1) C(20) 111.6(4) yes . . .
C(14) N(1) C(20) 111.9(4) yes . . .
Ni(1) N(2) C(1) 132.1(4) yes . . .
Ni(1) N(2) C(6) 108.8(3) yes . . .
C(1) N(2) C(6) 119.1(5) yes . . .
Ni(1) N(3) C(8) 130.0(4) yes . . .
Ni(1) N(3) C(13) 109.6(3) yes . . .
C(8) N(3) C(13) 119.6(4) yes . . .
Ni(1) N(4) C(15) 127.5(4) yes . . .
Ni(1) N(4) C(19) 114.2(3) yes . . .
C(15) N(4) C(19) 116.7(4) yes . . .
Ni(2) N(5) C(27) 105.4(3) yes . . .
Ni(2) N(5) C(34) 107.0(3) yes . . .
Ni(2) N(5) C(40) 107.1(4) yes . . .
C(27) N(5) C(34) 111.0(5) yes . . .
C(27) N(5) C(40) 113.8(5) yes . . .
C(34) N(5) C(40) 112.0(5) yes . . .
Ni(2) N(6) C(21) 130.6(4) yes . . .
Ni(2) N(6) C(26) 111.5(3) yes . . .
C(21) N(6) C(26) 117.3(5) yes . . .
Ni(2) N(7) C(28) 130.6(4) yes . . .
Ni(2) N(7) C(33) 110.6(3) yes . . .
C(28) N(7) C(33) 118.0(5) yes . . .
Ni(2) N(8) C(35) 127.2(5) yes . . .
Ni(2) N(8) C(39) 112.2(5) yes . . .
C(35) N(8) C(39) 119.5(6) yes . . .
N(2) C(1) C(2) 117.3(5) yes . . .
N(2) C(1) C(3) 123.3(6) yes . . .
C(2) C(1) C(3) 119.3(5) yes . . .
C(1) C(3) C(4) 118.6(6) yes . . .
C(3) C(4) C(5) 118.9(6) yes . . .
C(4) C(5) C(6) 119.5(6) yes . . .
N(2) C(6) C(5) 120.4(5) yes . . .
N(2) C(6) C(7) 117.0(4) yes . . .
C(5) C(6) C(7) 122.5(5) yes . . .
N(1) C(7) C(6) 108.1(4) yes . . .
N(3) C(8) C(9) 119.6(5) yes . . .
N(3) C(8) C(10) 119.9(6) yes . . .
C(9) C(8) C(10) 120.5(5) yes . . .
C(8) C(10) C(11) 119.5(5) yes . . .
C(10) C(11) C(12) 120.3(6) yes . . .
C(11) C(12) C(13) 117.8(6) yes . . .
N(3) C(13) C(12) 122.9(5) yes . . .
N(3) C(13) C(14) 120.0(5) yes . . .
C(12) C(13) C(14) 117.1(5) yes . . .
N(1) C(14) C(13) 112.0(5) yes . . .
N(4) C(15) C(16) 123.2(6) yes . . .
C(15) C(16) C(17) 118.7(6) yes . . .
C(16) C(17) C(18) 118.7(6) yes . . .
C(17) C(18) C(19) 119.4(6) yes . . .
N(4) C(19) C(18) 123.0(5) yes . . .
N(4) C(19) C(20) 114.3(5) yes . . .
C(18) C(19) C(20) 122.5(6) yes . . .
N(1) C(20) C(19) 109.5(4) yes . . .
N(6) C(21) C(22) 118.7(5) yes . . .
N(6) C(21) C(23) 122.8(6) yes . . .
C(22) C(21) C(23) 118.2(5) yes . . .
C(21) C(23) C(24) 118.2(6) yes . . .
C(23) C(24) C(25) 120.9(7) yes . . .
C(24) C(25) C(26) 116.9(7) yes . . .
N(6) C(26) C(25) 123.8(5) yes . . .
N(6) C(26) C(27) 115.0(5) yes . . .
C(25) C(26) C(27) 121.2(6) yes . . .
N(5) C(27) C(26) 110.8(4) yes . . .
N(7) C(28) C(29) 118.1(5) yes . . .
N(7) C(28) C(30) 122.3(6) yes . . .
C(29) C(28) C(30) 119.6(6) yes . . .
C(28) C(30) C(31) 119.6(6) yes . . .
C(30) C(31) C(32) 117.6(7) yes . . .
C(31) C(32) C(33) 120.2(7) yes . . .
N(7) C(33) C(32) 122.2(6) yes . . .
N(7) C(33) C(34) 119.4(5) yes . . .
C(32) C(33) C(34) 118.4(6) yes . . .
N(5) C(34) C(33) 113.9(6) yes . . .
N(8) C(35) C(36) 117.9(10) yes . . .
C(35) C(36) C(37) 113.4(10) yes . . .
C(36) C(37) C(38) 134.3(11) yes . . .
C(37) C(38) C(39) 107.3(10) yes . . .
N(8) C(39) C(38) 127.4(9) yes . . .
N(8) C(39) C(40) 115.5(6) yes . . .
C(38) C(39) C(40) 117.1(9) yes . . .
N(5) C(40) C(39) 111.2(5) yes . . .
O(9) C(42) C(41) 116.6(10) yes . . .
O(9) C(43) C(44) 98.1(10) yes . . .
O(9) C(43) C(45) 129.1(16) yes . . .
C(44) C(43) C(45) 32.6(16) yes . . .
C(43) C(44) C(45) 36.6(19) yes . . .
C(43) C(45) C(44) 111(3) yes . . .
C(1) C(2) H(1) 109.3 no . . .
C(1) C(2) H(2) 109.3 no . . .
C(1) C(2) H(3) 109.8 no . . .
H(1) C(2) H(2) 109.5 no . . .
H(1) C(2) H(3) 109.5 no . . .
H(2) C(2) H(3) 109.5 no . . .
C(1) C(3) H(4) 121.2 no . . .
C(4) C(3) H(4) 120.2 no . . .
C(3) C(4) H(5) 120.9 no . . .
C(5) C(4) H(5) 120.2 no . . .
C(4) C(5) H(6) 120.3 no . . .
C(6) C(5) H(6) 120.1 no . . .
N(1) C(7) H(7) 109.5 no . . .
N(1) C(7) H(8) 110.6 no . . .
C(6) C(7) H(7) 109.8 no . . .
C(6) C(7) H(8) 109.3 no . . .
H(7) C(7) H(8) 109.5 no . . .
C(8) C(9) H(9) 108.4 no . . .
C(8) C(9) H(10) 109.7 no . . .
C(8) C(9) H(11) 110.3 no . . .
H(9) C(9) H(10) 109.5 no . . .
H(9) C(9) H(11) 109.5 no . . .
H(10) C(9) H(11) 109.5 no . . .
C(8) C(10) H(12) 120.3 no . . .
C(11) C(10) H(12) 120.3 no . . .
C(10) C(11) H(13) 120.1 no . . .
C(12) C(11) H(13) 119.6 no . . .
C(11) C(12) H(14) 121.0 no . . .
C(13) C(12) H(14) 121.2 no . . .
N(1) C(14) H(15) 110.1 no . . .
N(1) C(14) H(16) 107.8 no . . .
C(13) C(14) H(15) 109.3 no . . .
C(13) C(14) H(16) 108.2 no . . .
H(15) C(14) H(16) 109.5 no . . .
N(4) C(15) H(17) 118.0 no . . .
C(16) C(15) H(17) 118.8 no . . .
C(15) C(16) H(18) 120.9 no . . .
C(17) C(16) H(18) 120.2 no . . .
C(16) C(17) H(19) 120.3 no . . .
C(18) C(17) H(19) 120.9 no . . .
C(17) C(18) H(20) 119.7 no . . .
C(19) C(18) H(20) 120.8 no . . .
N(1) C(20) H(21) 108.9 no . . .
N(1) C(20) H(22) 110.2 no . . .
C(19) C(20) H(21) 108.8 no . . .
C(19) C(20) H(22) 109.9 no . . .
H(21) C(20) H(22) 109.5 no . . .
C(21) C(22) H(23) 108.6 no . . .
C(21) C(22) H(24) 110.3 no . . .
C(21) C(22) H(25) 109.5 no . . .
H(23) C(22) H(24) 109.5 no . . .
H(23) C(22) H(25) 109.5 no . . .
H(24) C(22) H(25) 109.5 no . . .
C(21) C(23) H(26) 121.0 no . . .
C(24) C(23) H(26) 120.8 no . . .
C(23) C(24) H(27) 119.9 no . . .
C(25) C(24) H(27) 119.2 no . . .
C(24) C(25) H(28) 122.0 no . . .
C(26) C(25) H(28) 121.1 no . . .
N(5) C(27) H(29) 109.2 no . . .
N(5) C(27) H(30) 109.0 no . . .
C(26) C(27) H(29) 108.9 no . . .
C(26) C(27) H(30) 109.4 no . . .
H(29) C(27) H(30) 109.5 no . . .
C(28) C(29) H(31) 109.3 no . . .
C(28) C(29) H(32) 110.4 no . . .
C(28) C(29) H(33) 108.8 no . . .
H(31) C(29) H(32) 109.5 no . . .
H(31) C(29) H(33) 109.5 no . . .
H(32) C(29) H(33) 109.5 no . . .
C(28) C(30) H(34) 121.1 no . . .
C(31) C(30) H(34) 119.2 no . . .
C(30) C(31) H(35) 121.0 no . . .
C(32) C(31) H(35) 121.4 no . . .
C(31) C(32) H(36) 119.7 no . . .
C(33) C(32) H(36) 120.1 no . . .
N(5) C(34) H(37) 107.8 no . . .
N(5) C(34) H(38) 107.8 no . . .
C(33) C(34) H(37) 110.0 no . . .
C(33) C(34) H(38) 107.8 no . . .
H(37) C(34) H(38) 109.5 no . . .
N(8) C(35) H(39) 121.1 no . . .
C(36) C(35) H(39) 121.0 no . . .
C(35) C(36) H(40) 121.1 no . . .
C(37) C(36) H(40) 125.5 no . . .
C(36) C(37) H(41) 112.4 no . . .
C(38) C(37) H(41) 113.4 no . . .
C(37) C(38) H(42) 125.2 no . . .
C(39) C(38) H(42) 127.5 no . . .
N(5) C(40) H(43) 108.0 no . . .
N(5) C(40) H(44) 108.4 no . . .
C(39) C(40) H(43) 109.6 no . . .
C(39) C(40) H(44) 110.2 no . . .
H(43) C(40) H(44) 109.5 no . . .
C(42) C(41) H(45) 111.8 no . . .
C(42) C(41) H(46) 106.2 no . . .
C(42) C(41) H(47) 110.4 no . . .
H(45) C(41) H(46) 109.5 no . . .
H(45) C(41) H(47) 109.5 no . . .
H(46) C(41) H(47) 109.5 no . . .
O(9) C(42) H(48) 110.3 no . . .
O(9) C(42) H(49) 105.1 no . . .
C(41) C(42) H(48) 109.5 no . . .
C(41) C(42) H(49) 105.5 no . . .
H(48) C(42) H(49) 109.5 no . . .

loop_
_geom_bond_atom_site_label_1
_geom_bond_atom_site_label_2
_geom_bond_distance
_geom_bond_publ_flag
_geom_bond_site_symmetry_1
_geom_bond_site_symmetry_2
Ni(1) S(1) 2.3289(18) yes . .
Ni(1) S(2) 2.3993(15) yes . .
Ni(1) N(1) 2.051(5) yes . .
Ni(1) N(2) 2.154(4) yes . .
Ni(1) N(3) 2.099(4) yes . .
Ni(1) N(4) 2.096(4) yes . .
Ni(2) S(1) 2.3998(15) yes . .
Ni(2) S(2) 2.3342(17) yes . .
Ni(2) N(5) 2.052(4) yes . .
Ni(2) N(6) 2.126(5) yes . .
Ni(2) N(7) 2.078(4) yes . .
Ni(2) N(8) 2.091(5) yes . .
Cl(1) O(1) 1.367(6) yes . .
Cl(1) O(2) 1.398(4) yes . .
Cl(1) O(3) 1.411(5) yes . .
Cl(1) O(4) 1.442(5) yes . .
Cl(2) O(5) 1.489(5) yes . .
Cl(2) O(6) 1.397(5) yes . .
Cl(2) O(7) 1.449(5) yes . .
Cl(2) O(8) 1.397(8) yes . .
S(1) S(2) 2.1228(19) yes . .
O(9) C(42) 1.361(16) yes . .
O(9) C(43) 1.513(16) yes . .
N(1) C(7) 1.458(6) yes . .
N(1) C(14) 1.492(8) yes . .
N(1) C(20) 1.519(7) yes . .
N(2) C(1) 1.337(8) yes . .
N(2) C(6) 1.370(8) yes . .
N(3) C(8) 1.348(6) yes . .
N(3) C(13) 1.333(8) yes . .
N(4) C(15) 1.364(7) yes . .
N(4) C(19) 1.308(9) yes . .
N(5) C(27) 1.502(8) yes . .
N(5) C(34) 1.501(8) yes . .
N(5) C(40) 1.464(8) yes . .
N(6) C(21) 1.347(7) yes . .
N(6) C(26) 1.348(8) yes . .
N(7) C(28) 1.348(7) yes . .
N(7) C(33) 1.325(9) yes . .
N(8) C(35) 1.377(11) yes . .
N(8) C(39) 1.331(13) yes . .
C(1) C(2) 1.525(9) yes . .
C(1) C(3) 1.389(8) yes . .
C(3) C(4) 1.357(10) yes . .
C(4) C(5) 1.438(9) yes . .
C(5) C(6) 1.370(8) yes . .
C(6) C(7) 1.478(8) yes . .
C(8) C(9) 1.476(9) yes . .
C(8) C(10) 1.411(8) yes . .
C(10) C(11) 1.382(11) yes . .
C(11) C(12) 1.358(8) yes . .
C(12) C(13) 1.405(9) yes . .
C(13) C(14) 1.539(7) yes . .
C(15) C(16) 1.385(8) yes . .
C(16) C(17) 1.370(11) yes . .
C(17) C(18) 1.358(10) yes . .
C(18) C(19) 1.411(8) yes . .
C(19) C(20) 1.501(8) yes . .
C(21) C(22) 1.449(9) yes . .
C(21) C(23) 1.367(9) yes . .
C(23) C(24) 1.408(12) yes . .
C(24) C(25) 1.348(11) yes . .
C(25) C(26) 1.404(10) yes . .
C(26) C(27) 1.490(8) yes . .
C(28) C(29) 1.509(10) yes . .
C(28) C(30) 1.375(9) yes . .
C(30) C(31) 1.359(12) yes . .
C(31) C(32) 1.390(10) yes . .
C(32) C(33) 1.361(9) yes . .
C(33) C(34) 1.464(8) yes . .
C(35) C(36) 1.412(11) yes . .
C(36) C(37) 1.33(2) yes . .
C(37) C(38) 1.332(19) yes . .
C(38) C(39) 1.371(12) yes . .
C(39) C(40) 1.491(12) yes . .
C(41) C(42) 1.40(2) yes . .
C(43) C(45) 1.11(3) yes . .
C(2) H(1) 0.950 no . .
C(2) H(2) 0.950 no . .
C(2) H(3) 0.950 no . .
C(3) H(4) 0.950 no . .
C(4) H(5) 0.950 no . .
C(5) H(6) 0.950 no . .
C(7) H(7) 0.950 no . .
C(7) H(8) 0.950 no . .
C(9) H(9) 0.950 no . .
C(9) H(10) 0.950 no . .
C(9) H(11) 0.950 no . .
C(10) H(12) 0.950 no . .
C(11) H(13) 0.950 no . .
C(12) H(14) 0.950 no . .
C(14) H(15) 0.950 no . .
C(14) H(16) 0.950 no . .
C(15) H(17) 0.950 no . .
C(16) H(18) 0.950 no . .
C(17) H(19) 0.950 no . .
C(18) H(20) 0.950 no . .
C(20) H(21) 0.950 no . .
C(20) H(22) 0.950 no . .
C(22) H(23) 0.950 no . .
C(22) H(24) 0.950 no . .
C(22) H(25) 0.950 no . .
C(23) H(26) 0.950 no . .
C(24) H(27) 0.950 no . .
C(25) H(28) 0.950 no . .
C(27) H(29) 0.950 no . .
C(27) H(30) 0.950 no . .
C(29) H(31) 0.950 no . .
C(29) H(32) 0.950 no . .
C(29) H(33) 0.950 no . .
C(30) H(34) 0.950 no . .
C(31) H(35) 0.950 no . .
C(32) H(36) 0.950 no . .
C(34) H(37) 0.950 no . .
C(34) H(38) 0.950 no . .
C(35) H(39) 0.950 no . .
C(36) H(40) 0.950 no . .
C(37) H(41) 0.950 no . .
C(38) H(42) 0.950 no . .
C(40) H(43) 0.950 no . .
C(40) H(44) 0.950 no . .
C(41) H(45) 0.950 no . .
C(41) H(46) 0.950 no . .
C(41) H(47) 0.950 no . .
C(42) H(48) 0.950 no . .
C(42) H(49) 0.950 no . .

loop_
_geom_contact_atom_site_label_1
_geom_contact_atom_site_label_2
_geom_contact_distance
_geom_contact_publ_flag
_geom_contact_site_symmetry_1
_geom_contact_site_symmetry_2
S(2) O(5) 3.552(6) ? . .
O(1) C(11) 3.391(9) ? . 3_655
O(1) C(15) 3.220(8) ? . 1_655
O(1) C(16) 3.451(9) ? . 1_655
O(1) C(40) 3.488(10) ? . 1_655
O(2) C(11) 3.520(9) ? . 3_655
O(2) C(12) 3.327(9) ? . 3_655
O(2) C(14) 3.494(8) ? . .
O(3) C(5) 3.461(9) ? . .
O(3) C(7) 3.524(9) ? . .
O(3) C(14) 3.467(7) ? . .
O(3) C(23) 3.376(8) ? . 3_656
O(3) C(24) 3.278(9) ? . 3_656
O(4) C(7) 3.373(9) ? . .
O(4) C(14) 3.423(7) ? . .
O(4) C(31) 3.270(8) ? . 4_554
O(4) C(38) 3.402(11) ? . 1_655
O(4) C(40) 3.409(7) ? . 1_655
O(5) S(2) 3.552(6) ? . .
O(5) C(7) 3.444(8) ? . .
O(5) C(29) 3.250(10) ? . .
O(6) C(17) 3.358(9) ? . 4_555
O(6) C(18) 3.235(8) ? . 4_555
O(6) C(34) 3.357(8) ? . 1_655
O(7) C(5) 3.527(8) ? . .
O(7) C(7) 3.179(6) ? . .
O(7) C(34) 3.378(7) ? . 1_655
O(8) C(36) 3.506(13) ? . 4_555
O(9) C(23) 3.576(9) ? . 1_554
O(9) C(44) 2.46(2) ? . .
O(10) O(11) 3.37(2) ? . 2_555
O(11) O(10) 3.37(2) ? . 2_545
O(11) C(44) 3.30(2) ? . 4_555
N(2) C(4) 3.578(8) ? . 3_656
C(1) C(4) 3.259(9) ? . 3_656
C(3) C(3) 3.514(9) ? . 3_656
C(3) C(4) 3.401(10) ? . 3_656
C(3) C(5) 3.466(10) ? . 3_656
C(3) C(22) 3.595(9) ? . 3_656
C(4) N(2) 3.578(8) ? . 3_656
C(4) C(1) 3.259(9) ? . 3_656
C(4) C(3) 3.401(10) ? . 3_656
C(4) C(21) 3.335(10) ? . 3_656
C(4) C(22) 3.389(10) ? . 3_656
C(4) C(23) 3.455(11) ? . 3_656
C(5) O(3) 3.461(9) ? . .
C(5) O(7) 3.527(8) ? . .
C(5) C(3) 3.466(10) ? . 3_656
C(7) O(3) 3.524(9) ? . .
C(7) O(4) 3.373(9) ? . .
C(7) O(5) 3.444(8) ? . .
C(7) O(7) 3.179(6) ? . .
C(9) C(24) 3.572(13) ? . 3_556
C(11) O(1) 3.391(9) ? . 3_655
C(11) O(2) 3.520(9) ? . 3_655
C(12) O(2) 3.327(9) ? . 3_655
C(12) C(42) 3.528(13) ? . 3_655
C(14) O(2) 3.494(8) ? . .
C(14) O(3) 3.467(7) ? . .
C(14) O(4) 3.423(7) ? . .
C(15) O(1) 3.220(8) ? . 1_455
C(16) O(1) 3.451(9) ? . 1_455
C(17) O(6) 3.358(9) ? . 4_454
C(18) O(6) 3.235(8) ? . 4_454
C(21) C(4) 3.335(10) ? . 3_656
C(22) C(3) 3.595(9) ? . 3_656
C(22) C(4) 3.389(10) ? . 3_656
C(23) O(3) 3.376(8) ? . 3_656
C(23) O(9) 3.576(9) ? . 1_556
C(23) C(4) 3.455(11) ? . 3_656
C(24) O(3) 3.278(9) ? . 3_656
C(24) C(9) 3.572(13) ? . 3_556
C(29) O(5) 3.250(10) ? . .
C(31) O(4) 3.270(8) ? . 4_455
C(34) O(6) 3.357(8) ? . 1_455
C(34) O(7) 3.378(7) ? . 1_455
C(36) O(8) 3.506(13) ? . 4_454
C(38) O(4) 3.402(11) ? . 1_455
C(40) O(1) 3.488(10) ? . 1_455
C(40) O(4) 3.409(7) ? . 1_455
C(42) C(12) 3.528(13) ? . 3_655
C(43) C(44) 1.73(2) ? . .
C(44) O(9) 2.46(2) ? . .
C(44) O(11) 3.30(2) ? . 4_454
C(44) C(43) 1.73(2) ? . .
C(44) C(45) 1.00(3) ? . .
C(45) C(44) 1.00(3) ? . .
Cl(1) H(7) 3.254 ? . .
Cl(1) H(13) 3.244 ? . 3_655
Cl(1) H(15) 3.279 ? . .
Cl(1) H(16) 3.295 ? . .
Cl(1) H(27) 3.568 ? . 3_656
Cl(1) H(35) 3.417 ? . 4_554
Cl(1) H(43) 3.133 ? . 1_655
Cl(2) H(4) 3.538 ? . 3_656
Cl(2) H(8) 3.095 ? . .
Cl(2) H(19) 3.290 ? . 4_555
Cl(2) H(37) 3.111 ? . 1_655
S(1) H(5) 3.289 ? . 3_656
S(1) H(28) 2.779 ? . 3_556
S(2) H(4) 3.415 ? . 3_656
S(2) H(5) 3.012 ? . 3_656
O(1) H(10) 3.510 ? . 1_655
O(1) H(11) 3.452 ? . 1_655
O(1) H(13) 2.477 ? . 3_655
O(1) H(17) 2.457 ? . 1_655
O(1) H(18) 2.965 ? . 1_655
O(1) H(27) 3.372 ? . 3_656
O(1) H(34) 3.381 ? . 4_554
O(1) H(43) 2.765 ? . 1_655
O(2) H(13) 3.032 ? . 3_655
O(2) H(14) 2.643 ? . 3_655
O(2) H(15) 2.874 ? . .
O(2) H(16) 3.233 ? . .
O(2) H(34) 3.597 ? . 4_554
O(2) H(35) 3.094 ? . 4_554
O(2) H(48) 2.856 ? . .
O(3) H(6) 3.051 ? . .
O(3) H(7) 2.765 ? . .
O(3) H(15) 3.404 ? . .
O(3) H(16) 2.758 ? . .
O(3) H(26) 2.882 ? . 3_656
O(3) H(27) 2.679 ? . 3_656
O(3) H(43) 3.013 ? . 1_655
O(3) H(49) 3.262 ? . 3_655
O(4) H(7) 2.505 ? . .
O(4) H(15) 2.935 ? . .
O(4) H(16) 3.286 ? . .
O(4) H(22) 3.156 ? . .
O(4) H(34) 3.309 ? . 4_554
O(4) H(35) 2.641 ? . 4_554
O(4) H(42) 2.804 ? . 1_655
O(4) H(43) 3.063 ? . 1_655
O(4) H(44) 3.062 ? . 1_655
O(5) H(8) 2.536 ? . .
O(5) H(19) 3.281 ? . 4_555
O(5) H(21) 2.933 ? . .
O(5) H(31) 3.144 ? . .
O(5) H(32) 3.216 ? . .
O(5) H(33) 2.857 ? . .
O(6) H(19) 2.834 ? . 4_555
O(6) H(20) 2.572 ? . 4_555
O(6) H(36) 2.842 ? . 1_655
O(6) H(37) 2.479 ? . 1_655
O(6) H(38) 3.565 ? . 1_655
O(7) H(1) 3.468 ? . 3_656
O(7) H(2) 3.023 ? . 3_656
O(7) H(4) 3.082 ? . 3_656
O(7) H(6) 3.112 ? . .
O(7) H(7) 3.123 ? . .
O(7) H(8) 2.568 ? . .
O(7) H(29) 3.067 ? . 1_655
O(7) H(37) 2.687 ? . 1_655
O(7) H(38) 3.375 ? . 1_655
O(7) H(44) 2.987 ? . 1_655
O(8) H(2) 3.319 ? . 3_656
O(8) H(4) 3.066 ? . 3_656
O(8) H(19) 3.243 ? . 4_555
O(8) H(23) 3.403 ? . .
O(8) H(31) 2.926 ? . .
O(8) H(40) 2.603 ? . 4_555
O(9) H(24) 3.013 ? . 1_554
O(9) H(26) 2.801 ? . 1_554
O(9) H(35) 3.386 ? . 4_554
O(10) H(9) 3.266 ? . 1_565
O(10) H(12) 3.567 ? . 1_565
O(10) H(19) 3.251 ? . 3_565
O(10) H(32) 3.218 ? . 2_555
O(10) H(46) 3.396 ? . 3_665
O(11) H(38) 3.132 ? . 4_554
O(11) H(42) 3.443 ? . 1_655
N(2) H(5) 3.368 ? . 3_656
N(3) H(46) 3.481 ? . 3_655
N(6) H(5) 3.235 ? . 3_656
C(1) H(5) 3.235 ? . 3_656
C(1) H(45) 3.195 ? . 3_655
C(2) H(5) 3.502 ? . 3_656
C(2) H(28) 3.244 ? . 3_556
C(2) H(29) 3.409 ? . 3_556
C(2) H(45) 3.583 ? . 3_655
C(3) H(23) 2.734 ? . 3_656
C(3) H(45) 3.232 ? . 3_655
C(4) H(1) 3.199 ? . 3_656
C(4) H(23) 2.705 ? . 3_656
C(4) H(26) 3.389 ? . 3_656
C(5) H(1) 3.216 ? . 3_656
C(5) H(4) 3.389 ? . 3_656
C(5) H(26) 3.481 ? . 3_656
C(6) H(4) 3.388 ? . 3_656
C(8) H(46) 3.525 ? . 3_655
C(9) H(27) 3.011 ? . 3_556
C(9) H(28) 3.539 ? . 3_556
C(10) H(12) 3.483 ? . 3_555
C(10) H(18) 3.538 ? . 3_555
C(10) H(46) 3.393 ? . 3_655
C(11) H(10) 3.452 ? . 3_555
C(11) H(18) 3.405 ? . 3_555
C(11) H(46) 3.219 ? . 3_655
C(11) H(48) 3.450 ? . 3_655
C(12) H(46) 3.161 ? . 3_655
C(12) H(48) 3.045 ? . 3_655
C(12) H(49) 3.307 ? . 3_655
C(13) H(46) 3.289 ? . 3_655
C(13) H(49) 3.371 ? . 3_655
C(14) H(49) 3.264 ? . 3_655
C(15) H(12) 3.597 ? . 3_555
C(15) H(13) 3.434 ? . 3_555
C(16) H(12) 3.114 ? . 3_555
C(16) H(13) 3.279 ? . 3_555
C(16) H(32) 3.509 ? . 4_454
C(17) H(12) 3.422 ? . 3_555
C(17) H(32) 3.441 ? . 4_454
C(18) H(36) 3.547 ? . 4_554
C(21) H(5) 2.769 ? . 3_656
C(22) H(4) 3.337 ? . 3_656
C(22) H(5) 3.014 ? . 3_656
C(22) H(41) 2.898 ? . 4_555
C(22) H(45) 3.443 ? . 1_556
C(23) H(5) 3.139 ? . 3_656
C(23) H(6) 3.497 ? . 3_656
C(24) H(9) 3.289 ? . 3_556
C(24) H(10) 3.545 ? . 3_556
C(24) H(11) 3.304 ? . 3_556
C(24) H(30) 2.997 ? . 3_556
C(25) H(1) 3.351 ? . 3_556
C(25) H(9) 3.356 ? . 3_556
C(25) H(11) 3.518 ? . 3_556
C(25) H(30) 2.916 ? . 3_556
C(26) H(28) 3.565 ? . 3_556
C(27) H(1) 3.507 ? . 3_556
C(27) H(6) 3.448 ? . 1_455
C(27) H(28) 3.552 ? . 3_556
C(28) H(41) 3.181 ? . 4_555
C(29) H(18) 3.590 ? . 4_555
C(29) H(19) 3.454 ? . 4_555
C(29) H(41) 3.176 ? . 4_555
C(30) H(18) 3.560 ? . 4_555
C(30) H(41) 3.406 ? . 4_555
C(30) H(42) 3.392 ? . 4_555
C(30) H(48) 3.554 ? . 4_455
C(31) H(22) 3.594 ? . 4_455
C(31) H(48) 3.477 ? . 4_455
C(32) H(20) 3.529 ? . 4_455
C(36) H(31) 3.370 ? . 4_454
C(36) H(47) 3.393 ? . 4_455
C(37) H(24) 3.330 ? . 4_454
C(37) H(25) 3.263 ? . 4_454
C(37) H(31) 3.108 ? . 4_454
C(41) H(24) 3.226 ? . 1_554
C(42) H(14) 3.425 ? . 3_655
C(42) H(16) 3.378 ? . 3_655
C(42) H(24) 3.489 ? . 1_554
C(42) H(26) 3.220 ? . 1_554
C(43) H(14) 3.194 ? . .
C(43) H(26) 3.290 ? . 1_554
C(43) H(35) 3.262 ? . 4_554
C(44) H(20) 3.507 ? . .
C(44) H(26) 3.591 ? . 1_554
C(45) H(10) 3.540 ? . 3_555
C(45) H(14) 3.349 ? . .
C(45) H(20) 3.364 ? . .
C(45) H(35) 3.537 ? . 4_554
H(1) O(7) 3.468 ? . 3_656
H(1) C(4) 3.199 ? . 3_656
H(1) C(5) 3.216 ? . 3_656
H(1) C(25) 3.351 ? . 3_556
H(1) C(27) 3.507 ? . 3_556
H(1) H(5) 2.876 ? . 3_656
H(1) H(6) 2.965 ? . 3_656
H(1) H(28) 2.599 ? . 3_556
H(1) H(29) 2.661 ? . 3_556
H(2) O(7) 3.023 ? . 3_656
H(2) O(8) 3.319 ? . 3_656
H(2) H(29) 3.361 ? . 3_556
H(2) H(45) 3.345 ? . 3_655
H(3) H(28) 3.064 ? . 3_556
H(3) H(45) 3.564 ? . 3_655
H(4) Cl(2) 3.538 ? . 3_656
H(4) S(2) 3.415 ? . 3_656
H(4) O(7) 3.082 ? . 3_656
H(4) O(8) 3.066 ? . 3_656
H(4) C(5) 3.389 ? . 3_656
H(4) C(6) 3.388 ? . 3_656
H(4) C(22) 3.337 ? . 3_656
H(4) H(8) 3.438 ? . 3_656
H(4) H(23) 2.400 ? . 3_656
H(4) H(45) 3.428 ? . 3_655
H(5) S(1) 3.289 ? . 3_656
H(5) S(2) 3.012 ? . 3_656
H(5) N(2) 3.368 ? . 3_656
H(5) N(6) 3.235 ? . 3_656
H(5) C(1) 3.235 ? . 3_656
H(5) C(2) 3.502 ? . 3_656
H(5) C(21) 2.769 ? . 3_656
H(5) C(22) 3.014 ? . 3_656
H(5) C(23) 3.139 ? . 3_656
H(5) H(1) 2.876 ? . 3_656
H(5) H(23) 2.403 ? . 3_656
H(5) H(24) 3.581 ? . 3_656
H(5) H(26) 3.332 ? . 3_656
H(6) O(3) 3.051 ? . .
H(6) O(7) 3.112 ? . .
H(6) C(23) 3.497 ? . 3_656
H(6) C(27) 3.448 ? . 1_655
H(6) H(1) 2.965 ? . 3_656
H(6) H(26) 3.424 ? . 3_656
H(6) H(29) 2.835 ? . 1_655
H(6) H(30) 3.215 ? . 1_655
H(7) Cl(1) 3.254 ? . .
H(7) O(3) 2.765 ? . .
H(7) O(4) 2.505 ? . .
H(7) O(7) 3.123 ? . .
H(7) H(44) 3.283 ? . 1_655
H(8) Cl(2) 3.095 ? . .
H(8) O(5) 2.536 ? . .
H(8) O(7) 2.568 ? . .
H(8) H(4) 3.438 ? . 3_656
H(9) O(10) 3.266 ? . 1_545
H(9) C(24) 3.289 ? . 3_556
H(9) C(25) 3.356 ? . 3_556
H(9) H(27) 2.974 ? . 3_556
H(9) H(28) 3.103 ? . 3_556
H(10) O(1) 3.510 ? . 1_455
H(10) C(11) 3.452 ? . 3_555
H(10) C(24) 3.545 ? . 3_556
H(10) C(45) 3.540 ? . 3_555
H(10) H(13) 3.020 ? . 3_555
H(10) H(27) 2.913 ? . 3_556
H(11) O(1) 3.452 ? . 1_455
H(11) C(24) 3.304 ? . 3_556
H(11) C(25) 3.518 ? . 3_556
H(11) H(27) 2.642 ? . 3_556
H(11) H(28) 3.101 ? . 3_556
H(12) O(10) 3.567 ? . 1_545
H(12) C(10) 3.483 ? . 3_555
H(12) C(15) 3.597 ? . 3_555
H(12) C(16) 3.114 ? . 3_555
H(12) C(17) 3.422 ? . 3_555
H(12) H(18) 3.052 ? . 3_555
H(12) H(19) 3.597 ? . 3_555
H(13) Cl(1) 3.244 ? . 3_655
H(13) O(1) 2.477 ? . 3_655
H(13) O(2) 3.032 ? . 3_655
H(13) C(15) 3.434 ? . 3_555
H(13) C(16) 3.279 ? . 3_555
H(13) H(10) 3.020 ? . 3_555
H(13) H(17) 3.106 ? . 3_555
H(13) H(18) 2.810 ? . 3_555
H(13) H(48) 3.570 ? . 3_655
H(14) O(2) 2.643 ? . 3_655
H(14) C(42) 3.425 ? . 3_655
H(14) C(43) 3.194 ? . .
H(14) C(45) 3.349 ? . .
H(14) H(46) 3.560 ? . 3_655
H(14) H(48) 2.854 ? . 3_655
H(14) H(49) 3.165 ? . 3_655
H(15) Cl(1) 3.279 ? . .
H(15) O(2) 2.874 ? . .
H(15) O(3) 3.404 ? . .
H(15) O(4) 2.935 ? . .
H(15) H(35) 3.323 ? . 4_554
H(15) H(49) 3.590 ? . 3_655
H(16) Cl(1) 3.295 ? . .
H(16) O(2) 3.233 ? . .
H(16) O(3) 2.758 ? . .
H(16) O(4) 3.286 ? . .
H(16) C(42) 3.378 ? . 3_655
H(16) H(45) 3.455 ? . 3_655
H(16) H(49) 2.528 ? . 3_655
H(17) O(1) 2.457 ? . 1_455
H(17) H(13) 3.106 ? . 3_555
H(18) O(1) 2.965 ? . 1_455
H(18) C(10) 3.538 ? . 3_555
H(18) C(11) 3.405 ? . 3_555
H(18) C(29) 3.590 ? . 4_454
H(18) C(30) 3.560 ? . 4_454
H(18) H(12) 3.052 ? . 3_555
H(18) H(13) 2.810 ? . 3_555
H(18) H(31) 3.517 ? . 4_454
H(18) H(32) 2.949 ? . 4_454
H(18) H(34) 2.701 ? . 4_454
H(19) Cl(2) 3.290 ? . 4_454
H(19) O(5) 3.281 ? . 4_454
H(19) O(6) 2.834 ? . 4_454
H(19) O(8) 3.243 ? . 4_454
H(19) O(10) 3.251 ? . 3_565
H(19) C(29) 3.454 ? . 4_454
H(19) H(12) 3.597 ? . 3_555
H(19) H(31) 3.266 ? . 4_454
H(19) H(32) 2.799 ? . 4_454
H(20) O(6) 2.572 ? . 4_454
H(20) C(32) 3.529 ? . 4_554
H(20) C(44) 3.507 ? . .
H(20) C(45) 3.364 ? . .
H(20) H(36) 2.618 ? . 4_554
H(21) O(5) 2.933 ? . .
H(22) O(4) 3.156 ? . .
H(22) C(31) 3.594 ? . 4_554
H(22) H(35) 2.984 ? . 4_554
H(22) H(36) 3.255 ? . 4_554
H(23) O(8) 3.403 ? . .
H(23) C(3) 2.734 ? . 3_656
H(23) C(4) 2.705 ? . 3_656
H(23) H(4) 2.400 ? . 3_656
H(23) H(5) 2.403 ? . 3_656
H(23) H(41) 3.410 ? . 4_555
H(23) H(45) 3.218 ? . 1_556
H(24) O(9) 3.013 ? . 1_556
H(24) C(37) 3.330 ? . 4_555
H(24) C(41) 3.226 ? . 1_556
H(24) C(42) 3.489 ? . 1_556
H(24) H(5) 3.581 ? . 3_656
H(24) H(40) 3.406 ? . 4_555
H(24) H(41) 2.636 ? . 4_555
H(24) H(45) 2.819 ? . 1_556
H(24) H(47) 3.046 ? . 1_556
H(25) C(37) 3.263 ? . 4_555
H(25) H(40) 3.562 ? . 4_555
H(25) H(41) 2.340 ? . 4_555
H(26) O(3) 2.882 ? . 3_656
H(26) O(9) 2.801 ? . 1_556
H(26) C(4) 3.389 ? . 3_656
H(26) C(5) 3.481 ? . 3_656
H(26) C(42) 3.220 ? . 1_556
H(26) C(43) 3.290 ? . 1_556
H(26) C(44) 3.591 ? . 1_556
H(26) H(5) 3.332 ? . 3_656
H(26) H(6) 3.424 ? . 3_656
H(26) H(45) 3.277 ? . 1_556
H(26) H(49) 2.784 ? . 1_556
H(27) Cl(1) 3.568 ? . 3_656
H(27) O(1) 3.372 ? . 3_656
H(27) O(3) 2.679 ? . 3_656
H(27) C(9) 3.011 ? . 3_556
H(27) H(9) 2.974 ? . 3_556
H(27) H(10) 2.913 ? . 3_556
H(27) H(11) 2.642 ? . 3_556
H(27) H(30) 2.883 ? . 3_556
H(27) H(43) 3.307 ? . 3_556
H(28) S(1) 2.779 ? . 3_556
H(28) C(2) 3.244 ? . 3_556
H(28) C(9) 3.539 ? . 3_556
H(28) C(26) 3.565 ? . 3_556
H(28) C(27) 3.552 ? . 3_556
H(28) H(1) 2.599 ? . 3_556
H(28) H(3) 3.064 ? . 3_556
H(28) H(9) 3.103 ? . 3_556
H(28) H(11) 3.101 ? . 3_556
H(28) H(30) 2.781 ? . 3_556
H(29) O(7) 3.067 ? . 1_455
H(29) C(2) 3.409 ? . 3_556
H(29) H(1) 2.661 ? . 3_556
H(29) H(2) 3.361 ? . 3_556
H(29) H(6) 2.835 ? . 1_455
H(30) C(24) 2.997 ? . 3_556
H(30) C(25) 2.916 ? . 3_556
H(30) H(6) 3.215 ? . 1_455
H(30) H(27) 2.883 ? . 3_556
H(30) H(28) 2.781 ? . 3_556
H(31) O(5) 3.144 ? . .
H(31) O(8) 2.926 ? . .
H(31) C(36) 3.370 ? . 4_555
H(31) C(37) 3.108 ? . 4_555
H(31) H(18) 3.517 ? . 4_555
H(31) H(19) 3.266 ? . 4_555
H(31) H(40) 3.074 ? . 4_555
H(31) H(41) 2.465 ? . 4_555
H(32) O(5) 3.216 ? . .
H(32) O(10) 3.218 ? . 2_545
H(32) C(16) 3.509 ? . 4_555
H(32) C(17) 3.441 ? . 4_555
H(32) H(18) 2.949 ? . 4_555
H(32) H(19) 2.799 ? . 4_555
H(33) O(5) 2.857 ? . .
H(34) O(1) 3.381 ? . 4_455
H(34) O(2) 3.597 ? . 4_455
H(34) O(4) 3.309 ? . 4_455
H(34) H(18) 2.701 ? . 4_555
H(34) H(41) 3.438 ? . 4_555
H(34) H(42) 3.328 ? . 4_555
H(34) H(48) 3.228 ? . 4_455
H(35) Cl(1) 3.417 ? . 4_455
H(35) O(2) 3.094 ? . 4_455
H(35) O(4) 2.641 ? . 4_455
H(35) O(9) 3.386 ? . 4_455
H(35) C(43) 3.262 ? . 4_455
H(35) C(45) 3.537 ? . 4_455
H(35) H(15) 3.323 ? . 4_455
H(35) H(22) 2.984 ? . 4_455
H(35) H(48) 3.098 ? . 4_455
H(36) O(6) 2.842 ? . 1_455
H(36) C(18) 3.547 ? . 4_455
H(36) H(20) 2.618 ? . 4_455
H(36) H(22) 3.255 ? . 4_455
H(37) Cl(2) 3.111 ? . 1_455
H(37) O(6) 2.479 ? . 1_455
H(37) O(7) 2.687 ? . 1_455
H(38) O(6) 3.565 ? . 1_455
H(38) O(7) 3.375 ? . 1_455
H(38) O(11) 3.132 ? . 4_455
H(40) O(8) 2.603 ? . 4_454
H(40) H(24) 3.406 ? . 4_454
H(40) H(25) 3.562 ? . 4_454
H(40) H(31) 3.074 ? . 4_454
H(40) H(47) 3.177 ? . 4_455
H(41) C(22) 2.898 ? . 4_454
H(41) C(28) 3.181 ? . 4_454
H(41) C(29) 3.176 ? . 4_454
H(41) C(30) 3.406 ? . 4_454
H(41) H(23) 3.410 ? . 4_454
H(41) H(24) 2.636 ? . 4_454
H(41) H(25) 2.340 ? . 4_454
H(41) H(31) 2.465 ? . 4_454
H(41) H(34) 3.438 ? . 4_454
H(42) O(4) 2.804 ? . 1_455
H(42) O(11) 3.443 ? . 1_455
H(42) C(30) 3.392 ? . 4_454
H(42) H(34) 3.328 ? . 4_454
H(43) Cl(1) 3.133 ? . 1_455
H(43) O(1) 2.765 ? . 1_455
H(43) O(3) 3.013 ? . 1_455
H(43) O(4) 3.063 ? . 1_455
H(43) H(27) 3.307 ? . 3_556
H(44) O(4) 3.062 ? . 1_455
H(44) O(7) 2.987 ? . 1_455
H(44) H(7) 3.283 ? . 1_455
H(45) C(1) 3.195 ? . 3_655
H(45) C(2) 3.583 ? . 3_655
H(45) C(3) 3.232 ? . 3_655
H(45) C(22) 3.443 ? . 1_554
H(45) H(2) 3.345 ? . 3_655
H(45) H(3) 3.564 ? . 3_655
H(45) H(4) 3.428 ? . 3_655
H(45) H(16) 3.455 ? . 3_655
H(45) H(23) 3.218 ? . 1_554
H(45) H(24) 2.819 ? . 1_554
H(45) H(26) 3.277 ? . 1_554
H(46) O(10) 3.396 ? . 3_665
H(46) N(3) 3.481 ? . 3_655
H(46) C(8) 3.525 ? . 3_655
H(46) C(10) 3.393 ? . 3_655
H(46) C(11) 3.219 ? . 3_655
H(46) C(12) 3.161 ? . 3_655
H(46) C(13) 3.289 ? . 3_655
H(46) H(14) 3.560 ? . 3_655
H(47) C(36) 3.393 ? . 4_554
H(47) H(24) 3.046 ? . 1_554
H(47) H(40) 3.177 ? . 4_554
H(48) O(2) 2.856 ? . .
H(48) C(11) 3.450 ? . 3_655
H(48) C(12) 3.045 ? . 3_655
H(48) C(30) 3.554 ? . 4_554
H(48) C(31) 3.477 ? . 4_554
H(48) H(13) 3.570 ? . 3_655
H(48) H(14) 2.854 ? . 3_655
H(48) H(34) 3.228 ? . 4_554
H(48) H(35) 3.098 ? . 4_554
H(49) O(3) 3.262 ? . 3_655
H(49) C(12) 3.307 ? . 3_655
H(49) C(13) 3.371 ? . 3_655
H(49) C(14) 3.264 ? . 3_655
H(49) H(14) 3.165 ? . 3_655
H(49) H(15) 3.590 ? . 3_655
H(49) H(16) 2.528 ? . 3_655
H(49) H(26) 2.784 ? . 1_554
Ni(1) Ni(2) 4.0683(10) ? . .

loop_
_geom_torsion_atom_site_label_1
_geom_torsion_atom_site_label_2
_geom_torsion_atom_site_label_3
_geom_torsion_atom_site_label_4
_geom_torsion
_geom_torsion_publ_flag
_geom_torsion_site_symmetry_1
_geom_torsion_site_symmetry_2
_geom_torsion_site_symmetry_3
_geom_torsion_site_symmetry_4
S(1) Ni(1) S(2) Ni(2) -32.78(6) ? . . . .
S(2) Ni(1) S(1) Ni(2) 31.85(5) ? . . . .
S(1) Ni(1) N(1) C(7) 57.7(5) ? . . . .
S(1) Ni(1) N(1) C(14) 178.1(2) ? . . . .
S(1) Ni(1) N(1) C(20) -61.2(4) ? . . . .
N(1) Ni(1) S(1) Ni(2) 22.4(3) ? . . . .
N(1) Ni(1) S(1) S(2) -9.5(3) ? . . . .
S(1) Ni(1) N(2) C(1) 47.8(5) ? . . . .
S(1) Ni(1) N(2) C(6) -131.3(3) ? . . . .
N(2) Ni(1) S(1) Ni(2) 113.66(14) ? . . . .
N(2) Ni(1) S(1) S(2) 81.81(14) ? . . . .
S(1) Ni(1) N(3) C(8) 6.4(4) ? . . . .
S(1) Ni(1) N(3) C(13) 175.7(2) ? . . . .
N(3) Ni(1) S(1) Ni(2) -145.63(13) ? . . . .
N(3) Ni(1) S(1) S(2) -177.48(13) ? . . . .
S(1) Ni(1) N(4) C(15) -45.5(5) ? . . . .
S(1) Ni(1) N(4) C(19) 149.1(4) ? . . . .
N(4) Ni(1) S(1) Ni(2) -60.49(13) ? . . . .
N(4) Ni(1) S(1) S(2) -92.34(13) ? . . . .
S(2) Ni(1) N(1) C(7) 49.9(3) ? . . . .
S(2) Ni(1) N(1) C(14) 170.4(2) ? . . . .
S(2) Ni(1) N(1) C(20) -69.0(3) ? . . . .
N(1) Ni(1) S(2) Ni(2) 143.15(13) ? . . . .
N(1) Ni(1) S(2) S(1) 175.94(13) ? . . . .
S(2) Ni(1) N(2) C(1) 100.4(5) ? . . . .
S(2) Ni(1) N(2) C(6) -78.7(3) ? . . . .
N(2) Ni(1) S(2) Ni(2) -138.60(16) ? . . . .
N(2) Ni(1) S(2) S(1) -105.81(15) ? . . . .
S(2) Ni(1) N(3) C(8) -8.3(11) ? . . . .
S(2) Ni(1) N(3) C(13) 161.0(7) ? . . . .
N(3) Ni(1) S(2) Ni(2) -16.6(8) ? . . . .
N(3) Ni(1) S(2) S(1) 16.1(8) ? . . . .
S(2) Ni(1) N(4) C(15) -99.1(5) ? . . . .
S(2) Ni(1) N(4) C(19) 95.4(4) ? . . . .
N(4) Ni(1) S(2) Ni(2) 61.07(16) ? . . . .
N(4) Ni(1) S(2) S(1) 93.85(15) ? . . . .
N(1) Ni(1) N(2) C(1) -157.7(6) ? . . . .
N(1) Ni(1) N(2) C(6) 23.2(3) ? . . . .
N(2) Ni(1) N(1) C(7) -39.3(3) ? . . . .
N(2) Ni(1) N(1) C(14) 81.1(3) ? . . . .
N(2) Ni(1) N(1) C(20) -158.2(3) ? . . . .
N(1) Ni(1) N(3) C(8) -168.5(4) ? . . . .
N(1) Ni(1) N(3) C(13) 0.8(3) ? . . . .
N(3) Ni(1) N(1) C(7) -132.9(3) ? . . . .
N(3) Ni(1) N(1) C(14) -12.4(3) ? . . . .
N(3) Ni(1) N(1) C(20) 108.3(3) ? . . . .
N(1) Ni(1) N(4) C(15) 159.6(5) ? . . . .
N(1) Ni(1) N(4) C(19) -5.9(4) ? . . . .
N(4) Ni(1) N(1) C(7) 143.9(3) ? . . . .
N(4) Ni(1) N(1) C(14) -95.6(3) ? . . . .
N(4) Ni(1) N(1) C(20) 25.0(3) ? . . . .
N(2) Ni(1) N(3) C(8) 113.6(4) ? . . . .
N(2) Ni(1) N(3) C(13) -77.1(3) ? . . . .
N(3) Ni(1) N(2) C(1) -72.9(5) ? . . . .
N(3) Ni(1) N(2) C(6) 108.0(4) ? . . . .
N(2) Ni(1) N(4) C(15) 150.6(5) ? . . . .
N(2) Ni(1) N(4) C(19) -14.9(7) ? . . . .
N(4) Ni(1) N(2) C(1) -148.6(5) ? . . . .
N(4) Ni(1) N(2) C(6) 32.3(7) ? . . . .
N(3) Ni(1) N(4) C(15) 73.0(5) ? . . . .
N(3) Ni(1) N(4) C(19) -92.4(4) ? . . . .
N(4) Ni(1) N(3) C(8) -86.9(4) ? . . . .
N(4) Ni(1) N(3) C(13) 82.4(3) ? . . . .
S(1) Ni(2) S(2) Ni(1) 31.73(6) ? . . . .
S(2) Ni(2) S(1) Ni(1) -32.88(6) ? . . . .
S(1) Ni(2) N(5) C(27) 49.1(3) ? . . . .
S(1) Ni(2) N(5) C(34) 167.4(3) ? . . . .
S(1) Ni(2) N(5) C(40) -72.4(4) ? . . . .
N(5) Ni(2) S(1) Ni(1) 147.12(15) ? . . . .
N(5) Ni(2) S(1) S(2) 180.00(14) ? . . . .
S(1) Ni(2) N(6) C(21) 96.2(5) ? . . . .
S(1) Ni(2) N(6) C(26) -74.6(4) ? . . . .
N(6) Ni(2) S(1) Ni(1) -134.89(14) ? . . . .
N(6) Ni(2) S(1) S(2) -102.01(14) ? . . . .
S(1) Ni(2) N(7) C(28) 14.0(14) ? . . . .
S(1) Ni(2) N(7) C(33) -176.6(9) ? . . . .
N(7) Ni(2) S(1) Ni(1) -35.3(11) ? . . . .
N(7) Ni(2) S(1) S(2) -2.4(11) ? . . . .
S(1) Ni(2) N(8) C(35) -97.6(6) ? . . . .
S(1) Ni(2) N(8) C(39) 94.9(5) ? . . . .
N(8) Ni(2) S(1) Ni(1) 64.0(2) ? . . . .
N(8) Ni(2) S(1) S(2) 96.8(2) ? . . . .
S(2) Ni(2) N(5) C(27) 49.1(5) ? . . . .
S(2) Ni(2) N(5) C(34) 167.4(3) ? . . . .
S(2) Ni(2) N(5) C(40) -72.4(5) ? . . . .
N(5) Ni(2) S(2) Ni(1) 31.7(3) ? . . . .
N(5) Ni(2) S(2) S(1) -0.0(3) ? . . . .
S(2) Ni(2) N(6) C(21) 43.7(5) ? . . . .
S(2) Ni(2) N(6) C(26) -127.1(4) ? . . . .
N(6) Ni(2) S(2) Ni(1) 113.52(12) ? . . . .
N(6) Ni(2) S(2) S(1) 81.79(12) ? . . . .
S(2) Ni(2) N(7) C(28) 11.7(5) ? . . . .
S(2) Ni(2) N(7) C(33) -178.9(3) ? . . . .
N(7) Ni(2) S(2) Ni(1) -148.61(15) ? . . . .
N(7) Ni(2) S(2) S(1) 179.66(15) ? . . . .
S(2) Ni(2) N(8) C(35) -43.6(6) ? . . . .
S(2) Ni(2) N(8) C(39) 148.9(4) ? . . . .
N(8) Ni(2) S(2) Ni(1) -60.76(17) ? . . . .
N(8) Ni(2) S(2) S(1) -92.49(16) ? . . . .
N(5) Ni(2) N(6) C(21) -160.9(5) ? . . . .
N(5) Ni(2) N(6) C(26) 28.3(4) ? . . . .
N(6) Ni(2) N(5) C(27) -37.1(3) ? . . . .
N(6) Ni(2) N(5) C(34) 81.2(3) ? . . . .
N(6) Ni(2) N(5) C(40) -158.6(4) ? . . . .
N(5) Ni(2) N(7) C(28) -168.4(4) ? . . . .
N(5) Ni(2) N(7) C(33) 1.0(4) ? . . . .
N(7) Ni(2) N(5) C(27) -130.6(3) ? . . . .
N(7) Ni(2) N(5) C(34) -12.3(3) ? . . . .
N(7) Ni(2) N(5) C(40) 107.9(4) ? . . . .
N(5) Ni(2) N(8) C(35) 161.0(6) ? . . . .
N(5) Ni(2) N(8) C(39) -6.6(5) ? . . . .
N(8) Ni(2) N(5) C(27) 145.7(4) ? . . . .
N(8) Ni(2) N(5) C(34) -96.1(3) ? . . . .
N(8) Ni(2) N(5) C(40) 24.2(4) ? . . . .
N(6) Ni(2) N(7) C(28) 113.4(4) ? . . . .
N(6) Ni(2) N(7) C(33) -77.2(4) ? . . . .
N(7) Ni(2) N(6) C(21) -76.9(5) ? . . . .
N(7) Ni(2) N(6) C(26) 112.3(4) ? . . . .
N(6) Ni(2) N(8) C(35) 153.1(6) ? . . . .
N(6) Ni(2) N(8) C(39) -14.4(9) ? . . . .
N(8) Ni(2) N(6) C(21) -153.0(6) ? . . . .
N(8) Ni(2) N(6) C(26) 36.2(7) ? . . . .
N(7) Ni(2) N(8) C(35) 75.5(6) ? . . . .
N(7) Ni(2) N(8) C(39) -92.1(5) ? . . . .
N(8) Ni(2) N(7) C(28) -86.2(5) ? . . . .
N(8) Ni(2) N(7) C(33) 83.2(4) ? . . . .
Ni(1) S(1) S(2) Ni(2) 148.32(5) ? . . . .
Ni(2) S(1) S(2) Ni(1) -148.32(5) ? . . . .
C(42) O(9) C(43) C(44) -177.3(10) ? . . . .
C(42) O(9) C(43) C(45) 171.7(18) ? . . . .
C(43) O(9) C(42) C(41) -178.3(9) ? . . . .
Ni(1) N(1) C(7) C(6) 49.0(5) ? . . . .
Ni(1) N(1) C(14) C(13) 20.8(5) ? . . . .
Ni(1) N(1) C(20) C(19) -40.2(5) ? . . . .
C(7) N(1) C(14) C(13) 137.7(4) ? . . . .
C(14) N(1) C(7) C(6) -69.5(6) ? . . . .
C(7) N(1) C(20) C(19) -155.4(5) ? . . . .
C(20) N(1) C(7) C(6) 164.4(5) ? . . . .
C(14) N(1) C(20) C(19) 78.5(6) ? . . . .
C(20) N(1) C(14) C(13) -96.3(5) ? . . . .
Ni(1) N(2) C(1) C(2) 4.4(9) ? . . . .
Ni(1) N(2) C(1) C(3) -177.6(4) ? . . . .
Ni(1) N(2) C(6) C(5) 176.2(5) ? . . . .
Ni(1) N(2) C(6) C(7) -1.9(6) ? . . . .
C(1) N(2) C(6) C(5) -3.0(9) ? . . . .
C(1) N(2) C(6) C(7) 178.9(5) ? . . . .
C(6) N(2) C(1) C(2) -176.6(5) ? . . . .
C(6) N(2) C(1) C(3) 1.4(9) ? . . . .
Ni(1) N(3) C(8) C(9) -9.1(7) ? . . . .
Ni(1) N(3) C(8) C(10) 168.3(3) ? . . . .
Ni(1) N(3) C(13) C(12) -170.6(4) ? . . . .
Ni(1) N(3) C(13) C(14) 11.7(5) ? . . . .
C(8) N(3) C(13) C(12) 0.0(7) ? . . . .
C(8) N(3) C(13) C(14) -177.7(4) ? . . . .
C(13) N(3) C(8) C(9) -177.5(4) ? . . . .
C(13) N(3) C(8) C(10) -0.1(5) ? . . . .
Ni(1) N(4) C(15) C(16) -167.4(4) ? . . . .
Ni(1) N(4) C(19) C(18) 169.5(5) ? . . . .
Ni(1) N(4) C(19) C(20) -16.3(6) ? . . . .
C(15) N(4) C(19) C(18) 2.4(9) ? . . . .
C(15) N(4) C(19) C(20) 176.6(5) ? . . . .
C(19) N(4) C(15) C(16) -2.3(9) ? . . . .
Ni(2) N(5) C(27) C(26) 42.6(6) ? . . . .
Ni(2) N(5) C(34) C(33) 21.7(5) ? . . . .
Ni(2) N(5) C(40) C(39) -37.7(7) ? . . . .
C(27) N(5) C(34) C(33) 136.2(5) ? . . . .
C(34) N(5) C(27) C(26) -72.9(6) ? . . . .
C(27) N(5) C(40) C(39) -153.7(6) ? . . . .
C(40) N(5) C(27) C(26) 159.6(6) ? . . . .
C(34) N(5) C(40) C(39) 79.3(7) ? . . . .
C(40) N(5) C(34) C(33) -95.3(6) ? . . . .
Ni(2) N(6) C(21) C(22) 20.0(9) ? . . . .
Ni(2) N(6) C(21) C(23) -166.4(5) ? . . . .
Ni(2) N(6) C(26) C(25) 168.3(6) ? . . . .
Ni(2) N(6) C(26) C(27) -11.1(7) ? . . . .
C(21) N(6) C(26) C(25) -3.8(9) ? . . . .
C(21) N(6) C(26) C(27) 176.7(5) ? . . . .
C(26) N(6) C(21) C(22) -169.7(6) ? . . . .
C(26) N(6) C(21) C(23) 4.0(9) ? . . . .
Ni(2) N(7) C(28) C(29) -7.8(7) ? . . . .
Ni(2) N(7) C(28) C(30) 170.5(4) ? . . . .
Ni(2) N(7) C(33) C(32) -170.0(5) ? . . . .
Ni(2) N(7) C(33) C(34) 12.0(6) ? . . . .
C(28) N(7) C(33) C(32) 0.9(8) ? . . . .
C(28) N(7) C(33) C(34) -177.1(5) ? . . . .
C(33) N(7) C(28) C(29) -176.6(5) ? . . . .
C(33) N(7) C(28) C(30) 1.7(8) ? . . . .
Ni(2) N(8) C(35) C(36) -167.5(5) ? . . . .
Ni(2) N(8) C(39) C(38) 167.3(8) ? . . . .
Ni(2) N(8) C(39) C(40) -13.3(8) ? . . . .
C(35) N(8) C(39) C(38) -1.3(12) ? . . . .
C(35) N(8) C(39) C(40) 178.1(6) ? . . . .
C(39) N(8) C(35) C(36) -0.8(10) ? . . . .
N(2) C(1) C(3) C(4) 1.1(10) ? . . . .
C(2) C(1) C(3) C(4) 179.0(6) ? . . . .
C(1) C(3) C(4) C(5) -1.9(10) ? . . . .
C(3) C(4) C(5) C(6) 0.3(8) ? . . . .
C(4) C(5) C(6) N(2) 2.2(10) ? . . . .
C(4) C(5) C(6) C(7) -179.8(5) ? . . . .
N(2) C(6) C(7) N(1) -31.1(7) ? . . . .
C(5) C(6) C(7) N(1) 150.8(6) ? . . . .
N(3) C(8) C(10) C(11) -0.2(7) ? . . . .
C(9) C(8) C(10) C(11) 177.1(5) ? . . . .
C(8) C(10) C(11) C(12) 0.7(9) ? . . . .
C(10) C(11) C(12) C(13) -0.8(8) ? . . . .
C(11) C(12) C(13) N(3) 0.5(8) ? . . . .
C(11) C(12) C(13) C(14) 178.2(5) ? . . . .
N(3) C(13) C(14) N(1) -22.8(6) ? . . . .
C(12) C(13) C(14) N(1) 159.3(4) ? . . . .
N(4) C(15) C(16) C(17) 3.5(9) ? . . . .
C(15) C(16) C(17) C(18) -4.8(10) ? . . . .
C(16) C(17) C(18) C(19) 4.9(10) ? . . . .
C(17) C(18) C(19) N(4) -3.8(10) ? . . . .
C(17) C(18) C(19) C(20) -177.6(6) ? . . . .
N(4) C(19) C(20) N(1) 38.2(7) ? . . . .
C(18) C(19) C(20) N(1) -147.5(6) ? . . . .
N(6) C(21) C(23) C(24) -0.8(11) ? . . . .
C(22) C(21) C(23) C(24) 172.9(7) ? . . . .
C(21) C(23) C(24) C(25) -2.8(13) ? . . . .
C(23) C(24) C(25) C(26) 3.0(13) ? . . . .
C(24) C(25) C(26) N(6) 0.4(10) ? . . . .
C(24) C(25) C(26) C(27) 179.8(6) ? . . . .
N(6) C(26) C(27) N(5) -20.9(8) ? . . . .
C(25) C(26) C(27) N(5) 159.6(6) ? . . . .
N(7) C(28) C(30) C(31) -3.4(10) ? . . . .
C(29) C(28) C(30) C(31) 174.9(6) ? . . . .
C(28) C(30) C(31) C(32) 2.4(10) ? . . . .
C(30) C(31) C(32) C(33) 0.1(8) ? . . . .
C(31) C(32) C(33) N(7) -1.8(10) ? . . . .
C(31) C(32) C(33) C(34) 176.2(6) ? . . . .
N(7) C(33) C(34) N(5) -23.7(7) ? . . . .
C(32) C(33) C(34) N(5) 158.2(5) ? . . . .
N(8) C(35) C(36) C(37) 4.1(12) ? . . . .
C(35) C(36) C(37) C(38) -7(2) ? . . . .
C(36) C(37) C(38) C(39) 5(2) ? . . . .
C(37) C(38) C(39) N(8) -0.2(11) ? . . . .
C(37) C(38) C(39) C(40) -179.6(8) ? . . . .
N(8) C(39) C(40) N(5) 35.0(9) ? . . . .
C(38) C(39) C(40) N(5) -145.5(7) ? . . . .
O(9) C(43) C(44) C(45) -164(2) ? . . . .
O(9) C(43) C(45) C(44) 20(3) ? . . . .
